data_7059369
loop_
_publ_author_name
'Biswas, Mousumi'
'Sa\~nudo, E. Carolina'
'Cirera, Jordi'
'Ray, Debashis'

_publ_section_title
;
 Coordination control of a semicarbazide Schiff base ligand for
 spontaneous aggregation of a Ni2Ln2 cubane family: influence of ligand
 arms and carboxylate bridges on the organization of the magnetic core
;
_journal_issue 12
_journal_name_full 'New Journal of Chemistry'
_journal_page_first 4812
_journal_page_last 4821
_journal_paper_doi 10.1039/C9NJ05686F
_journal_volume 44
_journal_year 2020
_chemical_formula_moiety 'C26 H40 Dy2 N6 Ni2 O19, 2(Cl), O'
_chemical_formula_sum 'C26 H42 Cl2 Dy2 N6 Ni2 O20'
_chemical_formula_weight 1271.96
_space_group_crystal_system monoclinic
_space_group_IT_number 14
_space_group_name_Hall '-P 2yn'
_space_group_name_H-M_alt 'P 1 21/n 1'
_atom_sites_solution_hydrogens mixed
_audit_creation_date 2020-02-05
_audit_creation_method
;
Olex2 1.3-alpha
(compiled Nov 21 2019 18:26:39 for OlexSys, GUI svn.r6003)
;
_audit_update_record
;
2020-02-07 deposited with the CCDC.	2020-03-04 downloaded from the CCDC.
;
_cell_angle_alpha 90
_cell_angle_beta 103.61(3)
_cell_angle_gamma 90
_cell_formula_units_Z 4
_cell_length_a 13.419(17)
_cell_length_b 23.74(3)
_cell_length_c 14.18(3)
_cell_measurement_reflns_used 44294
_cell_measurement_temperature 293(2)
_cell_measurement_theta_max 21.177
_cell_measurement_theta_min 2.257
_cell_volume 4390(12)
_computing_cell_refinement 'SAINT V8.38A (Bruker, 2018)'
_computing_data_collection 'Bruker SMART'
_computing_data_reduction 'SAINT V8.38A (Bruker, 2018)'
_computing_molecular_graphics 'Olex2 1.3-alpha (Dolomanov et al., 2009)'
_computing_publication_material 'Olex2 1.3-alpha (Dolomanov et al., 2009)'
_computing_structure_refinement 'XL  (Sheldrick, 2008)'
_computing_structure_solution 'SHELXT 2014/5 (Sheldrick, 2014)'
_diffrn_ambient_temperature 293.15
_diffrn_measured_fraction_theta_full 0.998
_diffrn_measured_fraction_theta_max 0.950
_diffrn_measurement_device_type 'CCD area detector'
_diffrn_measurement_method '\w scans'
_diffrn_radiation_type MoK\a
_diffrn_radiation_wavelength 0.71073
_diffrn_reflns_av_R_equivalents 0.0802
_diffrn_reflns_av_unetI/netI 0.0748
_diffrn_reflns_Laue_measured_fraction_full 0.998
_diffrn_reflns_Laue_measured_fraction_max 0.950
_diffrn_reflns_limit_h_max 16
_diffrn_reflns_limit_h_min -17
_diffrn_reflns_limit_k_max 30
_diffrn_reflns_limit_k_min -28
_diffrn_reflns_limit_l_max 16
_diffrn_reflns_limit_l_min -18
_diffrn_reflns_number 44294
_diffrn_reflns_point_group_measured_fraction_full 0.998
_diffrn_reflns_point_group_measured_fraction_max 0.950
_diffrn_reflns_theta_full 25.242
_diffrn_reflns_theta_max 27.141
_diffrn_reflns_theta_min 1.708
_diffrn_source_current 30.0
_diffrn_source_power 1.35
_diffrn_source_voltage 45.0
_exptl_absorpt_coefficient_mu 4.407
_exptl_absorpt_correction_T_max 0.7455
_exptl_absorpt_correction_T_min 0.6005
_exptl_absorpt_correction_type multi-scan
_exptl_crystal_colour green
_exptl_crystal_colour_primary green
_exptl_crystal_density_diffrn 1.921
_exptl_crystal_description block
_exptl_crystal_F_000 2480
_exptl_crystal_size_max 0.16
_exptl_crystal_size_mid 0.14
_exptl_crystal_size_min 0.13
_refine_diff_density_max 4.891
_refine_diff_density_min -4.567
_refine_diff_density_rms 0.245
_refine_ls_extinction_method none
_refine_ls_goodness_of_fit_ref 1.122
_refine_ls_hydrogen_treatment constr
_refine_ls_matrix_type full
_refine_ls_number_parameters 526
_refine_ls_number_reflns 9236
_refine_ls_number_restraints 13
_refine_ls_restrained_S_all 1.123
_refine_ls_R_factor_all 0.1183
_refine_ls_R_factor_gt 0.0779
_refine_ls_shift/su_max 0.003
_refine_ls_shift/su_mean 0.000
_refine_ls_structure_factor_coef Fsqd
_refine_ls_weighting_details 'w=1/[\s^2^(Fo^2^)+(0.1264P)^2^+20.1659P] where P=(Fo^2^+2Fc^2^)/3'
_refine_ls_weighting_scheme calc
_refine_ls_wR_factor_gt 0.2168
_refine_ls_wR_factor_ref 0.2458
_reflns_Friedel_coverage 0.000
_reflns_number_gt 5816
_reflns_number_total 9236
_reflns_threshold_expression 'I > 2\s(I)'
_cod_data_source_file c9nj05686f2.cif
_cod_data_source_block complex_3
_cod_depositor_comments
;Adding full bibliography for 7059368--7059371.cif.

 Adding full bibliography for 7059368--7059371.cif.
;
_cod_original_cell_volume 4392(12)
_cod_database_code 7059369
_shelx_shelxl_version_number 2018/3
_shelx_space_group_comment
;
The symmetry employed for this shelxl refinement is uniquely defined
by the following loop, which should always be used as a source of
symmetry information in preference to the above space-group names.
They are only intended as comments.
;
_olex2_refinement_description
;
1. Fixed Uiso
 At 1.2 times of:
  All C(H) groups, {H18A,H18B} of O18, {H17A,H17B} of O17, All N(H) groups,
  All N(H,H) groups, All O(H) groups
 At 1.5 times of:
  All C(H,H,H) groups, {H19A,H19B} of O19
2. Restrained distances
 Dy2-H19A \\sim Dy2-H19B
 with sigma of 0.02
3. Uiso/Uaniso restraints and constraints
Uanis(O20) \\sim Ueq: with sigma of 0.01 and sigma for terminal atoms of 0.02
Uanis(C26) \\sim Ueq: with sigma of 0.01 and sigma for terminal atoms of 0.02
4. Others
 Fixed U11: Cl2(0.207679)
 Fixed U12: Cl2(0.017814)
 Fixed U13: Cl2(-0.035141)
 Fixed U22: Cl2(0.21194)
 Fixed U23: Cl2(0.01312)
 Fixed U33: Cl2(0.21329)
5.a Free rotating group:
 O19(H19A,H19B)
5.b Ternary CH refined with riding coordinates:
 O3(H3), O4(H4)
5.c Aromatic/amide H refined with riding coordinates:
 N2(H2), N5(H5), C17(H17), C8(H8), C14(H14), C13(H13), C12(H12), C3(H3C),
 C5(H5A), C4(H4A)
5.d X=CH2 refined with riding coordinates:
 O17(H17A,H17B), N3(H3A,H3B), N6(H6A,H6B), O18(H18A,H18B)
5.e Idealised Me refined as rotating group:
 C20(H20A,H20B,H20C), C24(H24A,H24B,H24C), C16(H16A,H16B,H16C), C22(H22A,H22B,
 H22C), C26(H26A,H26B,H26C), C7(H7A,H7B,H7C)
;
_smtbx_masks_void_probe_radius 1.2
_smtbx_masks_void_truncation_radius 1.2
_olex2_submission_special_instructions 'No special instructions were received'

loop_
_space_group_symop_operation_xyz
'x, y, z'
'-x+1/2, y+1/2, -z+1/2'
'-x, -y, -z'
'x-1/2, -y-1/2, z-1/2'

loop_
_atom_site_label
_atom_site_type_symbol
_atom_site_fract_x
_atom_site_fract_y
_atom_site_fract_z
_atom_site_U_iso_or_equiv
_atom_site_adp_type
_atom_site_occupancy
_atom_site_site_symmetry_order
_atom_site_calc_flag
_atom_site_refinement_flags_posn
_atom_site_refinement_flags_adp
_atom_site_refinement_flags_occupancy
_atom_site_disorder_assembly
_atom_site_disorder_group
Dy1 Dy 0.43707(5) 0.43102(2) 0.82391(4) 0.0375(2) Uani 1 1 d . . . . .
Dy2 Dy 0.62993(5) 0.39654(3) 0.68068(5) 0.0561(2) Uani 1 1 d D . . . .
Ni1 Ni 0.39376(12) 0.34052(6) 0.62578(9) 0.0321(4) Uani 1 1 d . . . . .
Ni2 Ni 0.53411(13) 0.29903(6) 0.82685(10) 0.0386(4) Uani 1 1 d . . . . .
O2 O 0.3942(6) 0.3340(3) 0.7804(5) 0.0359(18) Uani 1 1 d . . . . .
O3 O 0.4578(6) 0.4146(3) 0.6690(5) 0.0351(18) Uani 1 1 d . . . . .
H3 H 0.431051 0.445204 0.623771 0.042 Uiso 1 1 calc R U . . .
O1 O 0.5365(6) 0.3072(3) 0.6726(5) 0.0366(18) Uani 1 1 d . . . . .
O15 O 0.2390(6) 0.3572(4) 0.5955(5) 0.041(2) Uani 1 1 d . . . . .
O10 O 0.4038(7) 0.3499(4) 0.4856(5) 0.045(2) Uani 1 1 d . . . . .
O5 O 0.2516(7) 0.4032(3) 0.8005(6) 0.043(2) Uani 1 1 d . . . . .
O4 O 0.5869(7) 0.3771(4) 0.8272(6) 0.053(2) Uani 1 1 d . . . . .
H4 H 0.642671 0.385241 0.883845 0.063 Uiso 1 1 calc R U . . .
O8 O 0.5356(8) 0.3016(4) 0.9733(5) 0.054(3) Uani 1 1 d . . . . .
O16 O 0.6606(7) 0.2463(4) 0.8527(6) 0.050(2) Uani 1 1 d . . . . .
O17 O 0.3796(7) 0.4902(4) 0.9371(6) 0.051(2) Uani 1 1 d . . . . .
H17A H 0.342583 0.522691 0.915716 0.061 Uiso 1 1 calc R U . . .
H17B H 0.394367 0.480622 1.002554 0.061 Uiso 1 1 calc R U . . .
O7 O 0.4629(8) 0.3859(3) 0.9727(5) 0.048(2) Uani 1 1 d . . . . .
O11 O 0.5685(7) 0.4971(4) 0.8663(7) 0.050(2) Uani 1 1 d . . . . .
N4 N 0.4675(9) 0.2242(4) 0.8138(6) 0.039(2) Uani 1 1 d . . . . .
O13 O 0.3505(8) 0.5046(4) 0.7339(6) 0.052(2) Uani 1 1 d . . . . .
O9 O 0.5651(8) 0.3816(4) 0.5182(7) 0.058(3) Uani 1 1 d . . . . .
N1 N 0.3377(8) 0.2635(4) 0.5907(6) 0.040(2) Uani 1 1 d . . . . .
N2 N 0.2317(8) 0.2631(5) 0.5732(7) 0.050(3) Uani 1 1 d . . . . .
H2 H 0.197776 0.232119 0.562605 0.060 Uiso 1 1 calc R U . . .
O12 O 0.6506(9) 0.4851(4) 0.7468(7) 0.071(3) Uani 1 1 d . . . . .
N5 N 0.5371(9) 0.1802(4) 0.8156(7) 0.047(3) Uani 1 1 d . . . . .
H5 H 0.518123 0.145835 0.802923 0.056 Uiso 1 1 calc R U . . .
N3 N 0.0858(8) 0.3112(5) 0.5520(7) 0.046(3) Uani 1 1 d . . . . .
H3A H 0.051909 0.341923 0.551839 0.055 Uiso 1 1 calc R U . . .
H3B H 0.053688 0.279781 0.537926 0.055 Uiso 1 1 calc R U . . .
C9 C 0.1839(11) 0.3120(6) 0.5733(8) 0.045(3) Uani 1 1 d . . . . .
N6 N 0.7049(11) 0.1548(6) 0.8508(8) 0.068(4) Uani 1 1 d . . . . .
H6A H 0.769306 0.162337 0.868740 0.081 Uiso 1 1 calc R U . . .
H6B H 0.684965 0.120414 0.840521 0.081 Uiso 1 1 calc R U . . .
O14 O 0.3494(9) 0.5056(5) 0.5789(7) 0.075(3) Uani 1 1 d . . . . .
C10 C 0.3096(10) 0.3104(5) 0.8006(7) 0.039(3) Uani 1 1 d . . . . .
O6 O 0.7209(8) 0.3065(6) 0.6488(10) 0.086(4) Uani 1 1 d . . . . .
C1 C 0.5610(10) 0.2619(5) 0.6274(8) 0.039(3) Uani 1 1 d . . . . .
C17 C 0.3735(11) 0.2124(5) 0.8120(8) 0.045(3) Uani 1 1 d . . . . .
H17 H 0.355500 0.174516 0.810040 0.054 Uiso 1 1 calc R U . . .
C8 C 0.3851(12) 0.2202(5) 0.5751(8) 0.047(3) Uani 1 1 d . . . . .
H8 H 0.348100 0.187509 0.554586 0.057 Uiso 1 1 calc R U . . .
C11 C 0.2960(10) 0.2518(5) 0.8127(8) 0.041(3) Uani 1 1 d . . . . .
C15 C 0.2284(10) 0.3470(6) 0.8082(8) 0.043(3) Uani 1 1 d . . . . .
C2 C 0.4961(12) 0.2193(5) 0.5879(8) 0.050(4) Uani 1 1 d . . . . .
C18 C 0.6365(12) 0.1960(6) 0.8390(8) 0.049(3) Uani 1 1 d . . . . .
C19 C 0.4818(11) 0.3685(5) 0.4593(9) 0.045(3) Uani 1 1 d . . . . .
C21 C 0.5045(12) 0.3440(6) 1.0149(9) 0.051(3) Uani 1 1 d . . . . .
C14 C 0.1371(11) 0.3247(6) 0.8181(9) 0.051(3) Uani 1 1 d . . . . .
H14 H 0.082599 0.348778 0.818471 0.061 Uiso 1 1 calc R U . . .
C13 C 0.1244(12) 0.2703(6) 0.8270(9) 0.052(3) Uani 1 1 d . . . . .
H13 H 0.061875 0.256550 0.834638 0.062 Uiso 1 1 calc R U . . .
C23 C 0.6375(11) 0.5088(5) 0.8234(9) 0.048(3) Uani 1 1 d . . . . .
O18 O 0.7387(11) 0.4410(6) 0.5930(10) 0.098(4) Uani 1 1 d . . . . .
H18A H 0.723354 0.438983 0.525647 0.117 Uiso 1 1 calc R U . . .
H18B H 0.796638 0.460395 0.626062 0.117 Uiso 1 1 calc R U . . .
C12 C 0.2028(12) 0.2336(6) 0.8252(9) 0.051(3) Uani 1 1 d . . . . .
H12 H 0.192646 0.195219 0.832603 0.061 Uiso 1 1 calc R U . . .
C20 C 0.4730(12) 0.3749(6) 0.3528(9) 0.056(4) Uani 1 1 d . . . . .
H20A H 0.420488 0.350137 0.317825 0.084 Uiso 1 1 calc R U . . .
H20B H 0.537254 0.365425 0.338122 0.084 Uiso 1 1 calc R U . . .
H20C H 0.455508 0.413102 0.333913 0.084 Uiso 1 1 calc R U . . .
C6 C 0.6631(13) 0.2591(7) 0.6203(10) 0.063(4) Uani 1 1 d . . . . .
C24 C 0.7128(12) 0.5557(6) 0.8659(13) 0.066(4) Uani 1 1 d . . . . .
H24A H 0.685887 0.577107 0.911815 0.099 Uiso 1 1 calc R U . . .
H24B H 0.722334 0.580065 0.814710 0.099 Uiso 1 1 calc R U . . .
H24C H 0.777393 0.539491 0.897963 0.099 Uiso 1 1 calc R U . . .
C3 C 0.5330(14) 0.1696(6) 0.5501(9) 0.059(4) Uani 1 1 d . . . . .
H3C H 0.489432 0.139522 0.527758 0.071 Uiso 1 1 calc R U . . .
C16 C 0.1697(12) 0.4415(6) 0.7958(11) 0.058(4) Uani 1 1 d . . . . .
H16A H 0.112534 0.430469 0.744666 0.087 Uiso 1 1 calc R U . . .
H16B H 0.191428 0.478700 0.783066 0.087 Uiso 1 1 calc R U . . .
H16C H 0.149682 0.441366 0.856467 0.087 Uiso 1 1 calc R U . . .
C22 C 0.5198(16) 0.3416(7) 1.1225(9) 0.080(6) Uani 1 1 d . . . . .
H22A H 0.574886 0.316206 1.149003 0.120 Uiso 1 1 calc R U . . .
H22B H 0.458030 0.328651 1.138351 0.120 Uiso 1 1 calc R U . . .
H22C H 0.536439 0.378540 1.149263 0.120 Uiso 1 1 calc R U . . .
C5 C 0.7013(15) 0.2110(8) 0.5814(11) 0.078(5) Uani 1 1 d . . . . .
H5A H 0.769771 0.208974 0.578773 0.094 Uiso 1 1 calc R U . . .
C25 C 0.3220(13) 0.5244(7) 0.6550(12) 0.065(4) Uani 1 1 d . . . . .
C26 C 0.2423(18) 0.5702(8) 0.6410(16) 0.111(8) Uani 1 1 d . U . . .
H26A H 0.175907 0.554274 0.614061 0.167 Uiso 1 1 calc R U . . .
H26B H 0.257455 0.598135 0.597537 0.167 Uiso 1 1 calc R U . . .
H26C H 0.242659 0.587252 0.702418 0.167 Uiso 1 1 calc R U . . .
C4 C 0.6356(16) 0.1678(7) 0.5479(10) 0.070(5) Uani 1 1 d . . . . .
H4A H 0.660471 0.135995 0.522697 0.084 Uiso 1 1 calc R U . . .
O19 O 0.7918(11) 0.3909(7) 0.7989(17) 0.143(8) Uani 1 1 d G . . . .
H19A H 0.817180 0.362203 0.831684 0.215 Uiso 1 1 d DG U . . .
H19B H 0.820965 0.418764 0.831769 0.215 Uiso 1 1 d DG U . . .
Cl1 Cl 0.2603(6) 0.5985(3) 0.9630(6) 0.167(4) Uani 1 1 d . . . . .
O20 O -0.024(2) 0.4206(11) 0.552(2) 0.209(10) Uani 1 1 d . U . . .
C7 C 0.8280(19) 0.3117(15) 0.632(3) 0.182(15) Uani 1 1 d . . . . .
H7A H 0.827499 0.338558 0.581120 0.273 Uiso 1 1 calc R U . . .
H7B H 0.849961 0.275764 0.613324 0.273 Uiso 1 1 calc R U . . .
H7C H 0.874374 0.324193 0.690459 0.273 Uiso 1 1 calc R U . . .
Cl2 Cl 0.9238(9) 0.5303(5) 0.6629(8) 0.211 Uani 1 1 d . . . . .

loop_
_atom_site_aniso_label
_atom_site_aniso_U_11
_atom_site_aniso_U_22
_atom_site_aniso_U_33
_atom_site_aniso_U_23
_atom_site_aniso_U_13
_atom_site_aniso_U_12
Dy1 0.0585(4) 0.0213(3) 0.0263(3) -0.0045(2) -0.0032(2) 0.0017(3)
Dy2 0.0528(4) 0.0511(5) 0.0635(5) -0.0220(3) 0.0120(3) -0.0141(3)
Ni1 0.0484(9) 0.0230(8) 0.0209(6) -0.0010(5) -0.0001(6) -0.0049(6)
Ni2 0.0587(10) 0.0248(8) 0.0238(7) -0.0046(6) -0.0073(6) 0.0058(7)
O2 0.053(5) 0.027(4) 0.025(4) -0.005(3) 0.002(3) 0.003(4)
O3 0.057(5) 0.021(4) 0.027(4) -0.004(3) 0.010(4) -0.014(4)
O1 0.055(5) 0.026(4) 0.023(4) 0.001(3) -0.002(3) 0.004(4)
O15 0.052(5) 0.039(5) 0.026(4) 0.000(3) -0.005(3) -0.004(4)
O10 0.066(6) 0.038(5) 0.031(4) 0.004(4) 0.011(4) -0.008(4)
O5 0.065(6) 0.026(5) 0.036(4) -0.006(3) 0.009(4) 0.005(4)
O4 0.060(6) 0.031(5) 0.051(5) -0.015(4) -0.019(4) 0.005(4)
O8 0.098(7) 0.033(5) 0.022(4) -0.006(4) -0.006(4) 0.025(5)
O16 0.059(6) 0.050(6) 0.030(4) -0.007(4) -0.014(4) 0.012(5)
O17 0.079(7) 0.029(5) 0.037(4) -0.004(4) 0.000(4) 0.015(4)
O7 0.087(7) 0.029(5) 0.023(4) -0.003(3) 0.001(4) 0.012(5)
O11 0.059(6) 0.032(5) 0.054(5) -0.013(4) 0.007(5) -0.009(4)
N4 0.067(7) 0.033(6) 0.013(4) -0.001(4) 0.002(4) 0.011(5)
O13 0.084(7) 0.033(5) 0.032(4) 0.008(4) 0.002(4) 0.017(5)
O9 0.057(6) 0.069(7) 0.047(5) 0.018(5) 0.012(5) 0.000(5)
N1 0.068(7) 0.031(6) 0.014(4) -0.002(4) -0.007(4) -0.011(5)
N2 0.051(7) 0.059(8) 0.035(5) -0.007(5) 0.001(5) -0.032(6)
O12 0.104(9) 0.050(6) 0.061(6) -0.017(5) 0.026(6) -0.036(6)
N5 0.071(8) 0.028(6) 0.032(5) -0.005(4) -0.006(5) 0.007(5)
N3 0.048(6) 0.053(7) 0.033(5) -0.004(5) 0.002(5) -0.021(5)
C9 0.063(9) 0.047(8) 0.023(5) -0.001(5) 0.007(5) -0.004(7)
N6 0.089(10) 0.068(9) 0.038(6) -0.004(6) -0.003(6) 0.040(8)
O14 0.098(9) 0.059(7) 0.056(6) 0.008(5) -0.006(6) -0.009(6)
C10 0.062(8) 0.036(7) 0.016(5) -0.008(5) 0.007(5) -0.005(6)
O6 0.051(6) 0.091(9) 0.116(10) -0.031(8) 0.017(7) 0.017(6)
C1 0.062(8) 0.030(7) 0.025(5) 0.002(5) 0.007(5) 0.021(6)
C17 0.079(10) 0.030(7) 0.025(5) 0.001(5) 0.010(6) -0.003(7)
C8 0.083(10) 0.030(7) 0.027(6) -0.008(5) 0.010(6) 0.000(7)
C11 0.063(8) 0.025(6) 0.032(6) -0.001(5) 0.008(6) 0.002(6)
C15 0.058(8) 0.045(8) 0.025(5) -0.003(5) 0.005(5) 0.016(6)
C2 0.093(11) 0.026(7) 0.023(5) -0.009(5) 0.001(6) 0.010(7)
C18 0.079(10) 0.034(8) 0.026(6) -0.006(5) -0.003(6) 0.021(7)
C19 0.067(9) 0.030(7) 0.037(6) 0.004(5) 0.014(6) 0.009(6)
C21 0.075(10) 0.043(8) 0.028(6) -0.001(6) -0.004(6) 0.002(7)
C14 0.060(9) 0.057(10) 0.043(7) 0.000(6) 0.026(6) -0.004(7)
C13 0.071(9) 0.052(9) 0.036(6) -0.007(6) 0.021(6) -0.008(8)
C23 0.055(8) 0.031(7) 0.045(7) 0.010(6) -0.013(6) -0.002(6)
O18 0.101(10) 0.113(11) 0.082(8) -0.006(8) 0.028(8) -0.044(8)
C12 0.083(10) 0.029(7) 0.044(7) 0.005(6) 0.023(7) -0.017(7)
C20 0.075(10) 0.051(9) 0.041(7) 0.008(6) 0.015(7) 0.015(8)
C6 0.079(11) 0.050(9) 0.049(8) -0.021(7) -0.004(7) 0.014(8)
C24 0.058(9) 0.036(8) 0.093(12) -0.007(8) -0.006(8) -0.003(7)
C3 0.098(13) 0.040(8) 0.032(6) 0.002(6) -0.002(7) 0.014(8)
C16 0.071(10) 0.036(8) 0.067(9) 0.003(7) 0.015(8) 0.015(7)
C22 0.143(17) 0.062(10) 0.024(6) -0.006(7) -0.003(8) 0.026(11)
C5 0.090(13) 0.075(12) 0.058(9) 0.003(9) -0.004(9) 0.053(11)
C25 0.068(10) 0.060(10) 0.066(10) -0.014(8) 0.016(8) 0.001(8)
C26 0.134(15) 0.081(12) 0.104(13) 0.004(10) 0.001(11) 0.069(11)
C4 0.120(16) 0.045(9) 0.037(7) -0.003(7) -0.001(8) 0.033(10)
O19 0.053(8) 0.097(12) 0.24(2) -0.004(13) -0.036(11) 0.002(8)
Cl1 0.137(5) 0.139(6) 0.168(6) -0.095(5) -0.082(5) 0.086(5)
O20 0.183(16) 0.189(16) 0.235(18) -0.008(14) 0.009(14) 0.055(14)
C7 0.085(18) 0.21(4) 0.27(4) -0.03(3) 0.08(2) 0.00(2)
Cl2 0.192 0.212 0.213 0.013 0.016 0.020

loop_
_atom_type_symbol
_atom_type_description
_atom_type_scat_dispersion_real
_atom_type_scat_dispersion_imag
_atom_type_scat_source
C C 0.0033 0.0016 'International Tables Vol C Tables 4.2.6.8 and 6.1.1.4'
H H 0.0000 0.0000 'International Tables Vol C Tables 4.2.6.8 and 6.1.1.4'
Cl Cl 0.1484 0.1585 'International Tables Vol C Tables 4.2.6.8 and 6.1.1.4'
Dy Dy -0.1892 4.4098 'International Tables Vol C Tables 4.2.6.8 and 6.1.1.4'
N N 0.0061 0.0033 'International Tables Vol C Tables 4.2.6.8 and 6.1.1.4'
Ni Ni 0.3393 1.1124 'International Tables Vol C Tables 4.2.6.8 and 6.1.1.4'
O O 0.0106 0.0060 'International Tables Vol C Tables 4.2.6.8 and 6.1.1.4'

loop_
_geom_angle_atom_site_label_1
_geom_angle_atom_site_label_2
_geom_angle_atom_site_label_3
_geom_angle
_geom_angle_site_symmetry_1
_geom_angle_site_symmetry_3
_geom_angle_publ_flag
O2 Dy1 O5 63.2(3) . . ?
O3 Dy1 O2 70.8(3) . . ?
O3 Dy1 O5 99.6(3) . . ?
O3 Dy1 O4 68.7(3) . . ?
O3 Dy1 O17 150.1(3) . . ?
O3 Dy1 O7 139.6(3) . . ?
O3 Dy1 O11 96.1(3) . . ?
O4 Dy1 O2 69.0(3) . . ?
O4 Dy1 O5 131.8(3) . . ?
O4 Dy1 O17 135.1(3) . . ?
O17 Dy1 O2 129.4(3) . . ?
O17 Dy1 O5 77.2(3) . . ?
O7 Dy1 O2 76.5(3) . . ?
O7 Dy1 O5 86.0(3) . . ?
O7 Dy1 O4 77.8(3) . . ?
O7 Dy1 O17 70.3(3) . . ?
O7 Dy1 O11 97.7(3) . . ?
O11 Dy1 O2 145.8(3) . . ?
O11 Dy1 O5 151.0(3) . . ?
O11 Dy1 O4 76.8(3) . . ?
O11 Dy1 O17 77.0(3) . . ?
O13 Dy1 O2 121.4(3) . . ?
O13 Dy1 O3 76.1(3) . . ?
O13 Dy1 O5 76.9(3) . . ?
O13 Dy1 O4 137.1(4) . . ?
O13 Dy1 O17 74.2(3) . . ?
O13 Dy1 O7 143.2(3) . . ?
O13 Dy1 O11 83.4(4) . . ?
O3 Dy2 O1 70.5(3) . . ?
O3 Dy2 O4 69.4(3) . . ?
O3 Dy2 O6 130.7(3) . . ?
O3 Dy2 O18 127.3(4) . . ?
O3 Dy2 O19 141.1(6) . . ?
O1 Dy2 O6 61.9(4) . . ?
O4 Dy2 O1 68.8(3) . . ?
O4 Dy2 O6 102.8(4) . . ?
O4 Dy2 O18 150.1(4) . . ?
O4 Dy2 O19 75.0(7) . . ?
O9 Dy2 O3 79.7(3) . . ?
O9 Dy2 O1 75.5(3) . . ?
O9 Dy2 O4 138.7(3) . . ?
O9 Dy2 O12 122.3(4) . . ?
O9 Dy2 O6 77.1(4) . . ?
O9 Dy2 O18 71.2(4) . . ?
O9 Dy2 O19 139.1(6) . . ?
O12 Dy2 O3 83.3(4) . . ?
O12 Dy2 O1 145.4(3) . . ?
O12 Dy2 O4 81.3(3) . . ?
O12 Dy2 O6 145.4(4) . . ?
O12 Dy2 O18 77.1(4) . . ?
O12 Dy2 O19 76.4(5) . . ?
O18 Dy2 O1 136.9(4) . . ?
O18 Dy2 O6 84.4(5) . . ?
O18 Dy2 O19 79.9(7) . . ?
O19 Dy2 O1 110.5(5) . . ?
O19 Dy2 O6 71.8(5) . . ?
O3 Ni1 O2 81.7(3) . . ?
O3 Ni1 O1 86.4(3) . . ?
O3 Ni1 O15 103.6(4) . . ?
O3 Ni1 O10 94.6(3) . . ?
O3 Ni1 N1 175.6(4) . . ?
O1 Ni1 O2 82.2(3) . . ?
O1 Ni1 O15 165.8(3) . . ?
O1 Ni1 O10 95.1(3) . . ?
O15 Ni1 O2 89.3(3) . . ?
O10 Ni1 O2 175.5(3) . . ?
O10 Ni1 O15 94.1(3) . . ?
N1 Ni1 O2 95.5(3) . . ?
N1 Ni1 O1 89.8(4) . . ?
N1 Ni1 O15 79.7(4) . . ?
N1 Ni1 O10 88.0(4) . . ?
O2 Ni2 O1 82.5(3) . . ?
O2 Ni2 O8 96.0(3) . . ?
O2 Ni2 O16 165.4(3) . . ?
O4 Ni2 O2 85.5(4) . . ?
O4 Ni2 O1 80.3(3) . . ?
O4 Ni2 O8 92.9(4) . . ?
O4 Ni2 O16 106.7(4) . . ?
O8 Ni2 O1 173.1(3) . . ?
O16 Ni2 O1 91.5(3) . . ?
O16 Ni2 O8 91.5(3) . . ?
N4 Ni2 O2 88.5(4) . . ?
N4 Ni2 O1 95.6(3) . . ?
N4 Ni2 O4 173.1(4) . . ?
N4 Ni2 O8 91.0(4) . . ?
N4 Ni2 O16 78.9(4) . . ?
Ni1 O2 Dy1 97.6(3) . . ?
Ni2 O2 Dy1 99.3(3) . . ?
Ni2 O2 Ni1 98.0(3) . . ?
C10 O2 Dy1 120.0(7) . . ?
C10 O2 Ni1 115.7(6) . . ?
C10 O2 Ni2 121.5(7) . . ?
Dy1 O3 Dy2 107.7(3) . . ?
Dy1 O3 H3 112.9 . . ?
Dy2 O3 H3 112.9 . . ?
Ni1 O3 Dy1 107.6(3) . . ?
Ni1 O3 Dy2 102.1(3) . . ?
Ni1 O3 H3 112.9 . . ?
Ni1 O1 Dy2 96.4(3) . . ?
Ni1 O1 Ni2 97.3(3) . . ?
Ni2 O1 Dy2 99.0(3) . . ?
C1 O1 Dy2 122.6(8) . . ?
C1 O1 Ni1 118.5(7) . . ?
C1 O1 Ni2 118.0(6) . . ?
C9 O15 Ni1 112.4(8) . . ?
C19 O10 Ni1 125.0(8) . . ?
C15 O5 Dy1 118.5(7) . . ?
C15 O5 C16 115.9(11) . . ?
C16 O5 Dy1 124.7(8) . . ?
Dy1 O4 H4 112.9 . . ?
Dy2 O4 Dy1 105.2(3) . . ?
Dy2 O4 H4 112.9 . . ?
Ni2 O4 Dy1 101.8(4) . . ?
Ni2 O4 Dy2 110.2(4) . . ?
Ni2 O4 H4 112.9 . . ?
C21 O8 Ni2 123.7(8) . . ?
C18 O16 Ni2 112.4(9) . . ?
Dy1 O17 H17A 120.0 . . ?
Dy1 O17 H17B 120.0 . . ?
H17A O17 H17B 120.0 . . ?
C21 O7 Dy1 140.7(9) . . ?
C23 O11 Dy1 128.7(8) . . ?
N5 N4 Ni2 112.7(8) . . ?
C17 N4 Ni2 128.1(9) . . ?
C17 N4 N5 119.0(11) . . ?
C25 O13 Dy1 145.8(10) . . ?
C19 O9 Dy2 140.2(8) . . ?
N2 N1 Ni1 111.1(8) . . ?
C8 N1 Ni1 128.1(10) . . ?
C8 N1 N2 120.4(11) . . ?
N1 N2 H2 120.9 . . ?
C9 N2 N1 118.1(11) . . ?
C9 N2 H2 121.0 . . ?
C23 O12 Dy2 136.6(9) . . ?
N4 N5 H5 122.8 . . ?
C18 N5 N4 114.4(10) . . ?
C18 N5 H5 122.8 . . ?
H3A N3 H3B 120.0 . . ?
C9 N3 H3A 120.0 . . ?
C9 N3 H3B 120.0 . . ?
O15 C9 N2 118.4(12) . . ?
N3 C9 O15 124.5(13) . . ?
N3 C9 N2 117.1(13) . . ?
H6A N6 H6B 120.0 . . ?
C18 N6 H6A 120.0 . . ?
C18 N6 H6B 120.0 . . ?
O2 C10 C11 124.6(11) . . ?
O2 C10 C15 117.4(11) . . ?
C15 C10 C11 118.0(12) . . ?
C6 O6 Dy2 118.5(9) . . ?
C6 O6 C7 120.8(17) . . ?
C7 O6 Dy2 118.0(15) . . ?
O1 C1 C2 126.1(12) . . ?
O1 C1 C6 115.5(12) . . ?
C2 C1 C6 118.5(12) . . ?
N4 C17 H17 117.2 . . ?
N4 C17 C11 125.5(12) . . ?
C11 C17 H17 117.3 . . ?
N1 C8 H8 118.8 . . ?
N1 C8 C2 122.4(12) . . ?
C2 C8 H8 118.8 . . ?
C17 C11 C10 122.5(12) . . ?
C12 C11 C10 118.2(12) . . ?
C12 C11 C17 119.4(12) . . ?
O5 C15 C10 113.3(12) . . ?
C14 C15 O5 127.3(12) . . ?
C14 C15 C10 119.4(13) . . ?
C1 C2 C8 125.1(11) . . ?
C1 C2 C3 121.3(15) . . ?
C3 C2 C8 113.5(13) . . ?
O16 C18 N5 120.9(12) . . ?
O16 C18 N6 123.0(15) . . ?
N6 C18 N5 116.1(13) . . ?
O10 C19 C20 117.2(12) . . ?
O9 C19 O10 123.5(11) . . ?
O9 C19 C20 119.3(13) . . ?
O8 C21 C22 117.2(12) . . ?
O7 C21 O8 124.8(11) . . ?
O7 C21 C22 117.9(12) . . ?
C15 C14 H14 119.0 . . ?
C13 C14 C15 122.0(14) . . ?
C13 C14 H14 119.0 . . ?
C14 C13 H13 119.8 . . ?
C14 C13 C12 120.4(14) . . ?
C12 C13 H13 119.8 . . ?
O11 C23 O12 125.7(12) . . ?
O11 C23 C24 117.7(13) . . ?
O12 C23 C24 116.6(14) . . ?
Dy2 O18 H18A 120.0 . . ?
Dy2 O18 H18B 120.0 . . ?
H18A O18 H18B 120.0 . . ?
C11 C12 H12 119.1 . . ?
C13 C12 C11 121.8(12) . . ?
C13 C12 H12 119.1 . . ?
C19 C20 H20A 109.4 . . ?
C19 C20 H20B 109.5 . . ?
C19 C20 H20C 109.5 . . ?
H20A C20 H20B 109.5 . . ?
H20A C20 H20C 109.5 . . ?
H20B C20 H20C 109.5 . . ?
O6 C6 C1 115.8(12) . . ?
O6 C6 C5 123.0(16) . . ?
C1 C6 C5 121.1(16) . . ?
C23 C24 H24A 109.5 . . ?
C23 C24 H24B 109.5 . . ?
C23 C24 H24C 109.5 . . ?
H24A C24 H24B 109.5 . . ?
H24A C24 H24C 109.5 . . ?
H24B C24 H24C 109.5 . . ?
C2 C3 H3C 121.1 . . ?
C4 C3 C2 117.9(15) . . ?
C4 C3 H3C 121.0 . . ?
O5 C16 H16A 109.5 . . ?
O5 C16 H16B 109.5 . . ?
O5 C16 H16C 109.5 . . ?
H16A C16 H16B 109.5 . . ?
H16A C16 H16C 109.5 . . ?
H16B C16 H16C 109.5 . . ?
C21 C22 H22A 109.5 . . ?
C21 C22 H22B 109.5 . . ?
C21 C22 H22C 109.5 . . ?
H22A C22 H22B 109.5 . . ?
H22A C22 H22C 109.5 . . ?
H22B C22 H22C 109.5 . . ?
C6 C5 H5A 120.7 . . ?
C4 C5 C6 118.7(18) . . ?
C4 C5 H5A 120.7 . . ?
O13 C25 O14 123.6(15) . . ?
O13 C25 C26 118.1(16) . . ?
O14 C25 C26 118.0(16) . . ?
C25 C26 H26A 109.4 . . ?
C25 C26 H26B 109.5 . . ?
C25 C26 H26C 109.5 . . ?
H26A C26 H26B 109.5 . . ?
H26A C26 H26C 109.5 . . ?
H26B C26 H26C 109.5 . . ?
C3 C4 H4A 118.9 . . ?
C5 C4 C3 122.2(15) . . ?
C5 C4 H4A 118.9 . . ?
Dy2 O19 H19A 127.1 . . ?
Dy2 O19 H19B 124.1 . . ?
H19A O19 H19B 104.5 . . ?
O6 C7 H7A 109.6 . . ?
O6 C7 H7B 109.6 . . ?
O6 C7 H7C 109.4 . . ?
H7A C7 H7B 109.4 . . ?
H7A C7 H7C 109.4 . . ?
H7B C7 H7C 109.4 . . ?

loop_
_geom_bond_atom_site_label_1
_geom_bond_atom_site_label_2
_geom_bond_distance
_geom_bond_site_symmetry_2
_geom_bond_publ_flag
Dy1 O2 2.419(8) . ?
Dy1 O3 2.312(8) . ?
Dy1 O5 2.520(10) . ?
Dy1 O4 2.374(9) . ?
Dy1 O17 2.393(9) . ?
Dy1 O7 2.318(9) . ?
Dy1 O11 2.331(9) . ?
Dy1 O13 2.309(8) . ?
Dy2 O3 2.317(9) . ?
Dy2 O1 2.453(8) . ?
Dy2 O4 2.330(11) . ?
Dy2 O9 2.291(11) . ?
Dy2 O12 2.293(10) . ?
Dy2 O6 2.554(12) . ?
Dy2 O18 2.376(12) . ?
Dy2 O19 2.415(14) . ?
Ni1 O2 2.198(8) . ?
Ni1 O3 1.989(8) . ?
Ni1 O1 2.033(8) . ?
Ni1 O15 2.058(9) . ?
Ni1 O10 2.037(9) . ?
Ni1 N1 1.996(10) . ?
Ni2 O2 2.016(8) . ?
Ni2 O1 2.203(8) . ?
Ni2 O4 1.984(9) . ?
Ni2 O8 2.074(9) . ?
Ni2 O16 2.072(9) . ?
Ni2 N4 1.978(11) . ?
O2 C10 1.356(15) . ?
O3 H3 0.9800 . ?
O1 C1 1.333(13) . ?
O15 C9 1.298(15) . ?
O10 C19 1.269(16) . ?
O5 C15 1.380(16) . ?
O5 C16 1.417(16) . ?
O4 H4 0.9800 . ?
O8 C21 1.286(15) . ?
O16 C18 1.239(16) . ?
O17 H17A 0.9300 . ?
O17 H17B 0.9300 . ?
O7 C21 1.225(15) . ?
O11 C23 1.252(17) . ?
N4 N5 1.398(14) . ?
N4 C17 1.287(17) . ?
O13 C25 1.191(18) . ?
O9 C19 1.268(16) . ?
N1 N2 1.386(15) . ?
N1 C8 1.255(16) . ?
N2 H2 0.8600 . ?
N2 C9 1.326(17) . ?
O12 C23 1.272(17) . ?
N5 H5 0.8600 . ?
N5 C18 1.351(18) . ?
N3 H3A 0.8600 . ?
N3 H3B 0.8600 . ?
N3 C9 1.280(17) . ?
N6 H6A 0.8600 . ?
N6 H6B 0.8600 . ?
N6 C18 1.326(17) . ?
O14 C25 1.300(18) . ?
C10 C11 1.418(17) . ?
C10 C15 1.417(17) . ?
O6 C6 1.371(19) . ?
O6 C7 1.52(2) . ?
C1 C2 1.367(19) . ?
C1 C6 1.40(2) . ?
C17 H17 0.9300 . ?
C17 C11 1.401(18) . ?
C8 H8 0.9300 . ?
C8 C2 1.46(2) . ?
C11 C12 1.373(19) . ?
C15 C14 1.372(19) . ?
C2 C3 1.431(19) . ?
C19 C20 1.495(17) . ?
C21 C22 1.492(17) . ?
C14 H14 0.9300 . ?
C14 C13 1.313(19) . ?
C13 H13 0.9300 . ?
C13 C12 1.37(2) . ?
C23 C24 1.530(19) . ?
O18 H18A 0.9300 . ?
O18 H18B 0.9300 . ?
C12 H12 0.9300 . ?
C20 H20A 0.9600 . ?
C20 H20B 0.9600 . ?
C20 H20C 0.9600 . ?
C6 C5 1.42(2) . ?
C24 H24A 0.9600 . ?
C24 H24B 0.9600 . ?
C24 H24C 0.9600 . ?
C3 H3C 0.9300 . ?
C3 C4 1.39(2) . ?
C16 H16A 0.9600 . ?
C16 H16B 0.9600 . ?
C16 H16C 0.9600 . ?
C22 H22A 0.9600 . ?
C22 H22B 0.9600 . ?
C22 H22C 0.9600 . ?
C5 H5A 0.9300 . ?
C5 C4 1.36(3) . ?
C25 C26 1.50(2) . ?
C26 H26A 0.9600 . ?
C26 H26B 0.9600 . ?
C26 H26C 0.9600 . ?
C4 H4A 0.9300 . ?
O19 H19A 0.8498 . ?
O19 H19B 0.8497 . ?
C7 H7A 0.9605 . ?
C7 H7B 0.9605 . ?
C7 H7C 0.9605 . ?

loop_
_geom_torsion_atom_site_label_1
_geom_torsion_atom_site_label_2
_geom_torsion_atom_site_label_3
_geom_torsion_atom_site_label_4
_geom_torsion
_geom_torsion_site_symmetry_1
_geom_torsion_site_symmetry_2
_geom_torsion_site_symmetry_3
_geom_torsion_site_symmetry_4
_geom_torsion_publ_flag
Dy1 O2 C10 C11 -155.5(8) . . . . ?
Dy1 O2 C10 C15 25.8(12) . . . . ?
Dy1 O5 C15 C10 -17.4(11) . . . . ?
Dy1 O5 C15 C14 165.3(10) . . . . ?
Dy1 O7 C21 O8 -15(3) . . . . ?
Dy1 O7 C21 C22 165.0(12) . . . . ?
Dy1 O11 C23 O12 -2(2) . . . . ?
Dy1 O11 C23 C24 178.2(8) . . . . ?
Dy1 O13 C25 O14 -9(3) . . . . ?
Dy1 O13 C25 C26 165.1(15) . . . . ?
Dy2 O1 C1 C2 -153.9(9) . . . . ?
Dy2 O1 C1 C6 25.5(13) . . . . ?
Dy2 O9 C19 O10 -12(2) . . . . ?
Dy2 O9 C19 C20 167.9(10) . . . . ?
Dy2 O12 C23 O11 -34(2) . . . . ?
Dy2 O12 C23 C24 146.1(12) . . . . ?
Dy2 O6 C6 C1 -10.7(18) . . . . ?
Dy2 O6 C6 C5 166.3(11) . . . . ?
Ni1 O2 C10 C11 88.0(11) . . . . ?
Ni1 O2 C10 C15 -90.8(9) . . . . ?
Ni1 O1 C1 C2 -34.1(14) . . . . ?
Ni1 O1 C1 C6 145.3(9) . . . . ?
Ni1 O15 C9 N2 0.2(13) . . . . ?
Ni1 O15 C9 N3 179.6(9) . . . . ?
Ni1 O10 C19 O9 2.7(18) . . . . ?
Ni1 O10 C19 C20 -177.3(8) . . . . ?
Ni1 N1 N2 C9 5.8(12) . . . . ?
Ni1 N1 C8 C2 4.7(16) . . . . ?
Ni2 O2 C10 C11 -30.5(13) . . . . ?
Ni2 O2 C10 C15 150.8(8) . . . . ?
Ni2 O1 C1 C2 82.7(12) . . . . ?
Ni2 O1 C1 C6 -97.9(11) . . . . ?
Ni2 O8 C21 O7 6(2) . . . . ?
Ni2 O8 C21 C22 -174.2(12) . . . . ?
Ni2 O16 C18 N5 -3.7(14) . . . . ?
Ni2 O16 C18 N6 179.7(9) . . . . ?
Ni2 N4 N5 C18 8.6(11) . . . . ?
Ni2 N4 C17 C11 4.4(16) . . . . ?
O2 C10 C11 C17 4.9(17) . . . . ?
O2 C10 C11 C12 -174.8(10) . . . . ?
O2 C10 C15 O5 -4.5(14) . . . . ?
O2 C10 C15 C14 173.0(10) . . . . ?
O1 C1 C2 C8 10.0(19) . . . . ?
O1 C1 C2 C3 -173.2(10) . . . . ?
O1 C1 C6 O6 -8.3(18) . . . . ?
O1 C1 C6 C5 174.6(12) . . . . ?
O5 C15 C14 C13 -178.4(11) . . . . ?
N4 N5 C18 O16 -3.2(16) . . . . ?
N4 N5 C18 N6 173.6(10) . . . . ?
N4 C17 C11 C10 10.0(18) . . . . ?
N4 C17 C11 C12 -170.3(11) . . . . ?
N1 N2 C9 O15 -4.1(15) . . . . ?
N1 N2 C9 N3 176.4(9) . . . . ?
N1 C8 C2 C1 7.6(19) . . . . ?
N1 C8 C2 C3 -169.4(11) . . . . ?
N2 N1 C8 C2 177.0(10) . . . . ?
N5 N4 C17 C11 178.1(10) . . . . ?
C10 C11 C12 C13 -0.6(18) . . . . ?
C10 C15 C14 C13 4.5(19) . . . . ?
O6 C6 C5 C4 -174.8(15) . . . . ?
C1 C2 C3 C4 -4.9(18) . . . . ?
C1 C6 C5 C4 2(2) . . . . ?
C17 N4 N5 C18 -166.0(10) . . . . ?
C17 C11 C12 C13 179.7(11) . . . . ?
C8 N1 N2 C9 -167.7(11) . . . . ?
C8 C2 C3 C4 172.2(12) . . . . ?
C11 C10 C15 O5 176.7(9) . . . . ?
C11 C10 C15 C14 -5.8(16) . . . . ?
C15 C10 C11 C17 -176.4(10) . . . . ?
C15 C10 C11 C12 3.9(16) . . . . ?
C15 C14 C13 C12 -1(2) . . . . ?
C2 C1 C6 O6 171.2(12) . . . . ?
C2 C1 C6 C5 -6(2) . . . . ?
C2 C3 C4 C5 1(2) . . . . ?
C14 C13 C12 C11 -1(2) . . . . ?
C6 C1 C2 C8 -169.4(12) . . . . ?
C6 C1 C2 C3 7.3(18) . . . . ?
C6 C5 C4 C3 0(2) . . . . ?
C16 O5 C15 C10 172.7(10) . . . . ?
C16 O5 C15 C14 -4.6(17) . . . . ?
C7 O6 C6 C1 -172(2) . . . . ?
C7 O6 C6 C5 5(3) . . . . ?

loop_
_smtbx_masks_void_nr
_smtbx_masks_void_average_x
_smtbx_masks_void_average_y
_smtbx_masks_void_average_z
_smtbx_masks_void_volume
_smtbx_masks_void_count_electrons
_smtbx_masks_void_content
1 0.000 0.500 1.000 103.0 26.5 ?
2 0.118 0.744 0.153 16.8 5.1 ?
3 0.382 0.244 0.347 16.8 4.6 ?
4 0.500 0.000 0.500 103.0 26.5 ?
5 0.618 0.756 0.653 16.8 4.5 ?
6 0.882 0.256 0.847 16.8 4.3 ?
